data_4511571
loop_
_publ_author_name
'Carlucci, Lucia'
'Ciani, Gianfranco'
'Proserpio, Davide M.'

_publ_section_title
;
 Parallel and Inclined (1D \\rightarrow 2D) Interlacing Modes in New
 Polyrotaxane Frameworks [M2(bix)3(SO4)2] [M = Zn(II), Cd(II); Bix =
 1,4-Bis(imidazol-1-ylmethyl)benzene]
;
_journal_issue 1
_journal_name_full 'Crystal Growth &amp; Design'
_journal_page_first 37
_journal_paper_doi 10.1021/cg049794+
_journal_volume 5
_journal_year 2005
_chemical_formula_sum 'C21 H25 Cd N6 O6 S'
_chemical_formula_weight 601.93
_space_group_IT_number 14
_symmetry_cell_setting monoclinic
_symmetry_space_group_name_Hall '-P 2ybc'
_symmetry_space_group_name_H-M 'P 1 21/c 1'
_atom_sites_solution_hydrogens geom
_atom_sites_solution_primary direct
_atom_sites_solution_secondary difmap
_cell_angle_alpha 90.00
_cell_angle_beta 100.300(2)
_cell_angle_gamma 90.00
_cell_formula_units_Z 4
_cell_length_a 10.1323(8)
_cell_length_b 18.6237(15)
_cell_length_c 12.6038(10)
_cell_measurement_reflns_used 956
_cell_measurement_temperature 293(2)
_cell_measurement_theta_max 30
_cell_measurement_theta_min 3
_cell_volume 2340.0(3)
_computing_molecular_graphics SCHAKAL
_computing_structure_refinement 'SHELXL-97 (Sheldrick, 1997)'
_computing_structure_solution SIR92
_diffrn_ambient_temperature 293(2)
_diffrn_detector_type CCD_plate
_diffrn_measured_fraction_theta_full 0.995
_diffrn_measured_fraction_theta_max 0.995
_diffrn_measurement_device SMART
_diffrn_measurement_method omega-scan
_diffrn_radiation_monochromator graphite
_diffrn_radiation_source 'fine-focus sealed tube'
_diffrn_radiation_type MoK\a
_diffrn_radiation_wavelength 0.71073
_diffrn_reflns_av_R_equivalents 0.0282
_diffrn_reflns_av_sigmaI/netI 0.0245
_diffrn_reflns_limit_h_max 14
_diffrn_reflns_limit_h_min -14
_diffrn_reflns_limit_k_max 26
_diffrn_reflns_limit_k_min -26
_diffrn_reflns_limit_l_max 17
_diffrn_reflns_limit_l_min -17
_diffrn_reflns_number 27562
_diffrn_reflns_theta_full 30.00
_diffrn_reflns_theta_max 30.00
_diffrn_reflns_theta_min 2.04
_diffrn_standards_decay_% 0
_exptl_absorpt_coefficient_mu 1.074
_exptl_absorpt_correction_T_max 1.00
_exptl_absorpt_correction_T_min 0.85
_exptl_absorpt_correction_type sadabs
_exptl_crystal_colour colourless
_exptl_crystal_density_diffrn 1.709
_exptl_crystal_density_method 'not measured'
_exptl_crystal_description block
_exptl_crystal_F_000 1220
_exptl_crystal_size_max 0.40
_exptl_crystal_size_mid 0.20
_exptl_crystal_size_min 0.08
_refine_diff_density_max 0.567
_refine_diff_density_min -0.379
_refine_diff_density_rms 0.073
_refine_ls_extinction_method none
_refine_ls_goodness_of_fit_all 1.069
_refine_ls_hydrogen_treatment mixed
_refine_ls_matrix_type full
_refine_ls_number_parameters 319
_refine_ls_number_reflns 6797
_refine_ls_number_restraints 7
_refine_ls_restrained_S_all 1.068
_refine_ls_R_factor_all 0.0510
_refine_ls_R_factor_obs 0.0286
_refine_ls_shift/su_max 0.000
_refine_ls_shift/su_mean 0.000
_refine_ls_structure_factor_coef Fsqd
_refine_ls_weighting_details 'calc w=1/[\s^2^(Fo^2^)+(0.0257P)^2^+1.8393P] where P=(Fo^2^+2Fc^2^)/3'
_refine_ls_weighting_scheme calc
_refine_ls_wR_factor_all 0.0763
_refine_ls_wR_factor_obs 0.0670
_reflns_number_observed 4679
_reflns_number_total 6797
_reflns_observed_criterion >2sigma(I)
_cod_data_source_file cg049794%2Bsi20040625_103550.cif
_cod_data_source_block 3
_cod_depositor_comments
;
The following automatic conversions were performed:

'_symmetry_cell_setting' value 'Monoclinic' changed to 'monoclinic'
according to
/usr/data/users/saulius/automatic-downloads/retrospective/ACS/lib/dictionaries/cif_core.dic
dictionary named 'cif_core.dic' version 2.4.2 from 2011-04-26.

Automatic conversion script
Id: cif_fix_values 2281 2013-09-26 08:29:07Z andrius 
;
_cod_original_sg_symbol_H-M 'P2(1)/c  '
_cod_database_code 4511571
_diffrn_measurement_domega 0.30
_diffrn_measurement_rtime 20

loop_
_symmetry_equiv_pos_as_xyz
'x, y, z'
'-x, y+1/2, -z+1/2'
'-x, -y, -z'
'x, -y-1/2, z-1/2'

loop_
_atom_site_label
_atom_site_type_symbol
_atom_site_fract_x
_atom_site_fract_y
_atom_site_fract_z
_atom_site_U_iso_or_equiv
_atom_site_adp_type
_atom_site_occupancy
_atom_site_symmetry_multiplicity
_atom_site_calc_flag
_atom_site_refinement_flags
Cd2 Cd 0.0000 0.0000 0.0000 0.02680(6) Uani 1 2 d S
Cd1 Cd 0.0000 0.0000 -0.5000 0.02716(6) Uani 1 2 d S
S S 0.04311(6) 0.08414(3) -0.24192(4) 0.02718(11) Uani 1 1 d .
N14 N 0.16558(18) -0.17972(10) -0.15801(15) 0.0295(4) Uani 1 1 d .
N12 N 0.16290(18) 0.16887(10) -0.68321(15) 0.0297(4) Uani 1 1 d .
O11 O 0.08746(16) 0.03494(9) -0.32070(12) 0.0340(4) Uani 1 1 d .
O13 O 0.16122(18) 0.11534(10) -0.17221(14) 0.0426(4) Uani 1 1 d .
N13 N 0.09759(19) -0.09901(10) -0.05285(15) 0.0313(4) Uani 1 1 d .
N11 N 0.09890(19) 0.09520(10) -0.56569(15) 0.0306(4) Uani 1 1 d .
O12 O -0.03713(17) 0.04272(9) -0.17573(12) 0.0359(4) Uani 1 1 d .
C16 C 0.1314(2) -0.11075(13) -0.14758(18) 0.0300(5) Uani 1 1 d .
H16 H 0.1316 -0.0758 -0.2003 0.036 Uiso 1 1 calc R
C11 C 0.1046(2) 0.16413(13) -0.5251(2) 0.0342(5) Uani 1 1 d .
H11 H 0.0845 0.1772 -0.4586 0.041 Uiso 1 1 calc R
O14 O -0.0401(2) 0.14140(9) -0.29884(15) 0.0447(4) Uani 1 1 d .
C19 C 0.6402(2) -0.19897(13) -0.23216(18) 0.0307(5) Uani 1 1 d .
C17 C 0.2086(2) 0.19505(15) -0.77990(19) 0.0383(6) Uani 1 1 d .
H17 H 0.1715 0.2425 -0.7973 0.046 Uiso 1 1 calc R
H18 H 0.1742 0.1636 -0.8398 0.046 Uiso 1 1 calc R
C110 C 0.3609(2) -0.20753(12) -0.24441(18) 0.0303(5) Uani 1 1 d .
C13 C 0.1351(2) 0.10016(13) -0.66128(18) 0.0315(5) Uani 1 1 d .
H13 H 0.1406 0.0616 -0.7071 0.038 Uiso 1 1 calc R
C25 C 0.5029(3) 0.05644(14) 0.9277(2) 0.0401(6) Uani 1 1 d .
N22 N 0.5115(2) 0.09815(14) 0.74368(18) 0.0496(6) Uani 1 1 d .
C18 C 0.2106(2) -0.21160(14) -0.2522(2) 0.0362(5) Uani 1 1 d .
H19 H 0.1676 -0.1867 -0.3169 0.043 Uiso 1 1 calc R
H110 H 0.1829 -0.2615 -0.2587 0.043 Uiso 1 1 calc R
C26 C 0.4578(3) -0.01117(15) 0.8909(2) 0.0497(7) Uani 1 1 d .
H26 H 0.4297 -0.0191 0.8175 0.060 Uiso 1 1 calc R
C113 C 0.5858(2) -0.23523(14) -0.1543(2) 0.0366(5) Uani 1 1 d .
H113 H 0.6423 -0.2567 -0.0968 0.044 Uiso 1 1 calc R
C14 C 0.1114(3) -0.16385(13) 0.0002(2) 0.0364(5) Uani 1 1 d .
H14 H 0.0946 -0.1719 0.0694 0.044 Uiso 1 1 calc R
C12 C 0.1439(2) 0.20973(13) -0.5970(2) 0.0351(5) Uani 1 1 d .
H12 H 0.1557 0.2591 -0.5893 0.042 Uiso 1 1 calc R
C15 C 0.1531(3) -0.21396(13) -0.0639(2) 0.0382(5) Uani 1 1 d .
H15 H 0.1700 -0.2621 -0.0474 0.046 Uiso 1 1 calc R
C23 C 0.6253(3) 0.08472(19) 0.7056(3) 0.0572(8) Uani 1 1 d .
H23 H 0.7111 0.0890 0.7461 0.069 Uiso 1 1 calc R
C24 C 0.5028(3) 0.11997(16) 0.8535(2) 0.0525(7) Uani 1 1 d .
H24 H 0.4212 0.1474 0.8523 0.063 Uiso 1 1 calc R
H25 H 0.5782 0.1508 0.8811 0.063 Uiso 1 1 calc R
N21 N 0.5991(3) 0.06476(17) 0.6040(2) 0.0667(8) Uani 1 1 d .
C112 C 0.4159(3) -0.17115(16) -0.3213(2) 0.0473(7) Uani 1 1 d .
H112 H 0.3595 -0.1487 -0.3779 0.057 Uiso 1 1 calc R
C27 C 0.5454(3) 0.06625(15) 1.0371(2) 0.0471(7) Uani 1 1 d .
H27 H 0.5769 0.1111 1.0626 0.057 Uiso 1 1 calc R
C111 C 0.5534(3) -0.16745(17) -0.3159(2) 0.0508(8) Uani 1 1 d .
H111 H 0.5878 -0.1433 -0.3696 0.061 Uiso 1 1 calc R
C114 C 0.4481(3) -0.23981(14) -0.1611(2) 0.0388(6) Uani 1 1 d .
H114 H 0.4136 -0.2651 -0.1085 0.047 Uiso 1 1 calc R
C21 C 0.4603(3) 0.06440(19) 0.5768(3) 0.0632(9) Uani 1 1 d .
H21 H 0.4119 0.0523 0.5094 0.076 Uiso 1 1 calc R
C22 C 0.4059(3) 0.08416(18) 0.6621(3) 0.0558(8) Uani 1 1 d .
H22 H 0.3150 0.0876 0.6652 0.067 Uiso 1 1 calc R
O1W O -0.17404(17) 0.08103(10) -0.48605(15) 0.0453(4) Uani 1 1 d D
H11W H -0.2458 0.0618 -0.4739 0.054 Uiso 1 1 d RD
H12W H -0.1406 0.1049 -0.4301 0.054 Uiso 1 1 d RD
O2W O 0.20430(18) 0.06520(11) 0.02900(15) 0.0467(5) Uani 1 1 d D
H22W H 0.2048 0.0834 -0.0323 0.056 Uiso 1 1 d RD
H21W H 0.2750 0.0404 0.0465 0.056 Uiso 1 1 d RD

loop_
_atom_site_aniso_label
_atom_site_aniso_U_11
_atom_site_aniso_U_22
_atom_site_aniso_U_33
_atom_site_aniso_U_23
_atom_site_aniso_U_13
_atom_site_aniso_U_12
Cd2 0.03170(12) 0.02601(11) 0.02436(11) -0.00121(9) 0.00951(8) 0.00348(9)
Cd1 0.03133(12) 0.02526(11) 0.02660(11) 0.00289(9) 0.00983(8) -0.00182(9)
S 0.0350(3) 0.0246(2) 0.0236(2) -0.0001(2) 0.0096(2) 0.0020(2)
N14 0.0277(9) 0.0285(9) 0.0338(10) -0.0063(8) 0.0095(8) 0.0004(8)
N12 0.0260(9) 0.0354(11) 0.0286(9) 0.0030(8) 0.0072(7) -0.0061(8)
O11 0.0391(9) 0.0371(9) 0.0270(8) -0.0063(7) 0.0095(7) 0.0070(7)
O13 0.0447(10) 0.0429(10) 0.0398(10) -0.0074(8) 0.0063(8) -0.0113(8)
N13 0.0353(10) 0.0279(10) 0.0324(10) -0.0002(8) 0.0111(8) 0.0054(8)
N11 0.0327(10) 0.0299(10) 0.0302(9) 0.0007(8) 0.0086(8) -0.0061(8)
O12 0.0401(9) 0.0429(10) 0.0261(8) 0.0043(7) 0.0103(7) -0.0063(8)
C16 0.0295(11) 0.0302(11) 0.0314(11) -0.0012(9) 0.0086(9) 0.0029(9)
C11 0.0369(13) 0.0339(13) 0.0337(12) -0.0039(10) 0.0117(10) -0.0057(10)
O14 0.0606(12) 0.0342(9) 0.0406(10) 0.0076(8) 0.0124(9) 0.0171(9)
C19 0.0293(11) 0.0336(12) 0.0300(11) 0.0023(9) 0.0079(9) -0.0015(9)
C17 0.0312(12) 0.0538(16) 0.0304(12) 0.0118(11) 0.0066(9) -0.0048(11)
C110 0.0285(11) 0.0305(11) 0.0329(11) -0.0079(9) 0.0081(9) 0.0008(9)
C13 0.0328(12) 0.0313(12) 0.0318(11) -0.0020(9) 0.0091(9) -0.0048(9)
C25 0.0356(13) 0.0378(14) 0.0477(15) 0.0003(11) 0.0095(11) 0.0004(11)
N22 0.0426(13) 0.0580(15) 0.0496(14) 0.0118(11) 0.0118(11) 0.0014(11)
C18 0.0301(12) 0.0411(14) 0.0384(13) -0.0148(11) 0.0090(10) -0.0017(10)
C26 0.0631(19) 0.0436(16) 0.0407(15) -0.0066(12) 0.0051(13) -0.0047(13)
C113 0.0314(12) 0.0441(14) 0.0343(12) 0.0120(10) 0.0061(10) 0.0021(10)
C14 0.0450(14) 0.0334(13) 0.0340(12) 0.0046(10) 0.0156(11) 0.0053(10)
C12 0.0375(13) 0.0281(12) 0.0405(13) -0.0011(10) 0.0092(10) -0.0062(10)
C15 0.0416(14) 0.0270(12) 0.0485(15) 0.0036(10) 0.0146(11) 0.0025(10)
C23 0.0393(15) 0.074(2) 0.0591(19) 0.0003(17) 0.0119(13) -0.0035(15)
C24 0.0613(19) 0.0443(16) 0.0542(17) 0.0040(13) 0.0169(14) -0.0005(14)
N21 0.0517(16) 0.084(2) 0.0682(19) -0.0073(16) 0.0221(14) -0.0042(14)
C112 0.0352(14) 0.0634(19) 0.0413(14) 0.0194(13) 0.0019(11) 0.0034(12)
C27 0.0499(16) 0.0368(14) 0.0532(16) -0.0068(12) 0.0051(13) -0.0064(12)
C111 0.0367(14) 0.072(2) 0.0437(15) 0.0304(14) 0.0080(12) -0.0037(13)
C114 0.0361(13) 0.0434(15) 0.0403(13) 0.0086(11) 0.0157(11) -0.0018(10)
C21 0.0547(19) 0.076(2) 0.0568(19) 0.0059(17) 0.0042(15) -0.0075(17)
C22 0.0389(15) 0.068(2) 0.0613(19) 0.0121(16) 0.0111(13) 0.0021(14)
O1W 0.0352(9) 0.0515(11) 0.0501(11) 0.0071(9) 0.0105(8) 0.0073(8)
O2W 0.0349(9) 0.0593(12) 0.0446(10) -0.0038(9) 0.0040(8) -0.0044(8)

loop_
_atom_type_symbol
_atom_type_description
_atom_type_scat_dispersion_real
_atom_type_scat_dispersion_imag
_atom_type_scat_source
C C 0.0033 0.0016 'International Tables Vol C Tables 4.2.6.8 and 6.1.1.4'
H H 0.0000 0.0000 'International Tables Vol C Tables 4.2.6.8 and 6.1.1.4'
N N 0.0061 0.0033 'International Tables Vol C Tables 4.2.6.8 and 6.1.1.4'
O O 0.0106 0.0060 'International Tables Vol C Tables 4.2.6.8 and 6.1.1.4'
S S 0.1246 0.1234 'International Tables Vol C Tables 4.2.6.8 and 6.1.1.4'
Cd Cd -0.8075 1.2024 'International Tables Vol C Tables 4.2.6.8 and 6.1.1.4'

loop_
_geom_angle_atom_site_label_1
_geom_angle_atom_site_label_2
_geom_angle_atom_site_label_3
_geom_angle
_geom_angle_site_symmetry_1
_geom_angle_site_symmetry_3
N13 Cd2 N13 180.00(10) . 3
N13 Cd2 O12 89.81(6) . 3
N13 Cd2 O12 90.19(6) 3 3
N13 Cd2 O12 90.19(6) . .
N13 Cd2 O12 89.81(6) 3 .
O12 Cd2 O12 180.00(8) 3 .
N13 Cd2 O2W 87.27(7) . 3
N13 Cd2 O2W 92.73(7) 3 3
O12 Cd2 O2W 87.69(6) 3 3
O12 Cd2 O2W 92.31(6) . 3
N13 Cd2 O2W 92.73(7) . .
N13 Cd2 O2W 87.27(7) 3 .
O12 Cd2 O2W 92.31(6) 3 .
O12 Cd2 O2W 87.69(6) . .
O2W Cd2 O2W 180.00(9) 3 .
N11 Cd1 N11 180.00(6) 3_554 .
N11 Cd1 O1W 95.07(7) 3_554 .
N11 Cd1 O1W 84.93(7) . .
N11 Cd1 O1W 84.93(7) 3_554 3_554
N11 Cd1 O1W 95.07(7) . 3_554
O1W Cd1 O1W 180.0 . 3_554
N11 Cd1 O11 88.90(6) 3_554 .
N11 Cd1 O11 91.10(6) . .
O1W Cd1 O11 84.83(6) . .
O1W Cd1 O11 95.17(6) 3_554 .
N11 Cd1 O11 91.10(6) 3_554 3_554
N11 Cd1 O11 88.90(6) . 3_554
O1W Cd1 O11 95.17(6) . 3_554
O1W Cd1 O11 84.83(6) 3_554 3_554
O11 Cd1 O11 180.0 . 3_554
O14 S O13 109.88(11) . .
O14 S O11 109.84(10) . .
O13 S O11 109.46(10) . .
O14 S O12 109.23(11) . .
O13 S O12 109.82(10) . .
O11 S O12 108.59(10) . .
C16 N14 C15 107.13(19) . .
C16 N14 C18 126.0(2) . .
C15 N14 C18 126.9(2) . .
C13 N12 C12 107.49(19) . .
C13 N12 C17 126.6(2) . .
C12 N12 C17 125.9(2) . .
S O11 Cd1 134.81(10) . .
C16 N13 C14 105.95(19) . .
C16 N13 Cd2 127.14(15) . .
C14 N13 Cd2 125.98(15) . .
C13 N11 C11 105.82(19) . .
C13 N11 Cd1 126.87(15) . .
C11 N11 Cd1 125.79(15) . .
S O12 Cd2 134.79(10) . .
N13 C16 N14 111.1(2) . .
N13 C16 H16 124.4 . .
N14 C16 H16 124.4 . .
C12 C11 N11 109.5(2) . .
C12 C11 H11 125.3 . .
N11 C11 H11 125.3 . .
C111 C19 C113 118.0(2) . .
C111 C19 C17 123.5(2) . 3_654
C113 C19 C17 118.5(2) . 3_654
N12 C17 C19 113.46(19) . 3_654
N12 C17 H17 108.9 . .
C19 C17 H17 108.9 3_654 .
N12 C17 H18 108.9 . .
C19 C17 H18 108.9 3_654 .
H17 C17 H18 107.7 . .
C112 C110 C114 117.6(2) . .
C112 C110 C18 120.5(2) . .
C114 C110 C18 121.8(2) . .
N11 C13 N12 110.8(2) . .
N11 C13 H13 124.6 . .
N12 C13 H13 124.6 . .
C27 C25 C26 118.5(2) . .
C27 C25 C24 118.8(2) . .
C26 C25 C24 122.7(3) . .
C23 N22 C22 107.5(3) . .
C23 N22 C24 126.1(3) . .
C22 N22 C24 126.3(3) . .
N14 C18 C110 112.43(19) . .
N14 C18 H19 109.1 . .
C110 C18 H19 109.1 . .
N14 C18 H110 109.1 . .
C110 C18 H110 109.1 . .
H19 C18 H110 107.8 . .
C27 C26 C25 120.1(3) 3_657 .
C27 C26 H26 120.0 3_657 .
C25 C26 H26 120.0 . .
C114 C113 C19 120.7(2) . .
C114 C113 H113 119.6 . .
C19 C113 H113 119.6 . .
C15 C14 N13 109.3(2) . .
C15 C14 H14 125.3 . .
N13 C14 H14 125.3 . .
C11 C12 N12 106.4(2) . .
C11 C12 H12 126.8 . .
N12 C12 H12 126.8 . .
C14 C15 N14 106.4(2) . .
C14 C15 H15 126.8 . .
N14 C15 H15 126.8 . .
N21 C23 N22 111.3(3) . .
N21 C23 H23 124.4 . .
N22 C23 H23 124.4 . .
N22 C24 C25 112.1(2) . .
N22 C24 H24 109.2 . .
C25 C24 H24 109.2 . .
N22 C24 H25 109.2 . .
C25 C24 H25 109.2 . .
H24 C24 H25 107.9 . .
C23 N21 C21 105.1(3) . .
C110 C112 C111 121.3(2) . .
C110 C112 H112 119.3 . .
C111 C112 H112 119.3 . .
C26 C27 C25 121.4(3) 3_657 .
C26 C27 H27 119.3 3_657 .
C25 C27 H27 119.3 . .
C19 C111 C112 121.0(2) . .
C19 C111 H111 119.5 . .
C112 C111 H111 119.5 . .
C110 C114 C113 121.3(2) . .
C110 C114 H114 119.3 . .
C113 C114 H114 119.3 . .
C22 C21 N21 110.1(3) . .
C22 C21 H21 124.9 . .
N21 C21 H21 124.9 . .
C21 C22 N22 106.0(3) . .
C21 C22 H22 127.0 . .
N22 C22 H22 127.0 . .
Cd1 O1W H11W 114.9 . .
Cd1 O1W H12W 101.8 . .
H11W O1W H12W 107.3 . .
Cd2 O2W H22W 102.3 . .
Cd2 O2W H21W 115.8 . .
H22W O2W H21W 108.3 . .

loop_
_geom_bond_atom_site_label_1
_geom_bond_atom_site_label_2
_geom_bond_distance
_geom_bond_site_symmetry_2
Cd2 N13 2.2488(18) .
Cd2 N13 2.2488(18) 3
Cd2 O12 2.3200(15) 3
Cd2 O12 2.3200(15) .
Cd2 O2W 2.3711(18) 3
Cd2 O2W 2.3711(18) .
Cd1 N11 2.2649(18) 3_554
Cd1 N11 2.2649(18) .
Cd1 O1W 2.3514(17) .
Cd1 O1W 2.3514(17) 3_554
Cd1 O11 2.3664(15) .
Cd1 O11 2.3664(15) 3_554
S O14 1.4648(18) .
S O13 1.4717(18) .
S O11 1.4788(16) .
S O12 1.4814(16) .
N14 C16 1.343(3) .
N14 C15 1.373(3) .
N14 C18 1.471(3) .
N12 C13 1.349(3) .
N12 C12 1.368(3) .
N12 C17 1.463(3) .
N13 C16 1.318(3) .
N13 C14 1.375(3) .
N11 C13 1.324(3) .
N11 C11 1.379(3) .
C16 H16 0.9300 .
C11 C12 1.353(3) .
C11 H11 0.9300 .
C19 C111 1.378(3) .
C19 C113 1.385(3) .
C19 C17 1.514(3) 3_654
C17 C19 1.514(3) 3_654
C17 H17 0.9700 .
C17 H18 0.9700 .
C110 C112 1.379(3) .
C110 C114 1.383(3) .
C110 C18 1.510(3) .
C13 H13 0.9300 .
C25 C27 1.382(4) .
C25 C26 1.391(4) .
C25 C24 1.508(4) .
N22 C23 1.349(4) .
N22 C22 1.370(4) .
N22 C24 1.460(4) .
C18 H19 0.9700 .
C18 H110 0.9700 .
C26 C27 1.373(4) 3_657
C26 H26 0.9300 .
C113 C114 1.385(3) .
C113 H113 0.9300 .
C14 C15 1.351(3) .
C14 H14 0.9300 .
C12 H12 0.9300 .
C15 H15 0.9300 .
C23 N21 1.314(4) .
C23 H23 0.9300 .
C24 H24 0.9700 .
C24 H25 0.9700 .
N21 C21 1.387(4) .
C112 C111 1.384(4) .
C112 H112 0.9300 .
C27 C26 1.373(4) 3_657
C27 H27 0.9300 .
C111 H111 0.9300 .
C114 H114 0.9300 .
C21 C22 1.345(4) .
C21 H21 0.9300 .
C22 H22 0.9300 .
O1W H11W 0.8489 .
O1W H12W 0.8512 .
O2W H22W 0.8452 .
O2W H21W 0.8469 .
